data_7203116
loop_
_publ_author_name
'Yueh-Hua Wang'
'Kuan-Lun Chu'
'Huan-Ching Chen'
'Chun-Wei Yeh'
'Zhi-Kai Chan'
'Maw-Cherng Suen'
'Jhy-Der Chen'
'Ju-Chun Wang'

_publ_section_title
;
 Adjusting the frameworks of polymeric silver(<small>I</small>)
 complexes with 2-aminopyrimidyl ligands by changing the counterions
;
_journal_name_full CrystEngComm
_journal_page_first 84
_journal_page_last 93
_journal_paper_doi 10.1039/b511584a
_journal_year 2006
_chemical_formula_sum 'C6 H11 Ag Cl N3 O5'
_chemical_formula_weight 348.50
_chemical_name_systematic
;
?
;
_space_group_IT_number 14
_symmetry_cell_setting monoclinic
_symmetry_space_group_name_Hall '-P 2yn'
_symmetry_space_group_name_H-M 'P 1 21/n 1'
_atom_sites_solution_hydrogens geom
_atom_sites_solution_primary direct
_atom_sites_solution_secondary difmap
_audit_creation_method SHELXL-97
_cell_angle_alpha 90.00
_cell_angle_beta 102.022(6)
_cell_angle_gamma 90.00
_cell_formula_units_Z 4
_cell_length_a 7.6708(6)
_cell_length_b 14.3064(17)
_cell_length_c 11.1349(7)
_cell_measurement_reflns_used 27
_cell_measurement_temperature 295(2)
_cell_measurement_theta_max 12.47
_cell_measurement_theta_min 5.07
_cell_volume 1195.16(19)
_computing_cell_refinement 'Bruker XSCANS'
_computing_data_collection 'Bruker XSCANS'
_computing_data_reduction 'Bruker SHELXTL'
_computing_molecular_graphics 'Bruker SHELXTL'
_computing_publication_material 'Bruker SHELXTL'
_computing_structure_refinement 'SHELXL-97 (Sheldrick, 1997)'
_computing_structure_solution 'SHELXS-97 (Sheldrick, 1990)'
_diffrn_ambient_temperature 295(2)
_diffrn_measured_fraction_theta_full 0.993
_diffrn_measured_fraction_theta_max 0.993
_diffrn_measurement_device_type 'Bruker P4'
_diffrn_measurement_method '\w scans'
_diffrn_radiation_monochromator graphite
_diffrn_radiation_source 'fine-focus sealed tube'
_diffrn_radiation_type MoK\a
_diffrn_radiation_wavelength 0.71073
_diffrn_reflns_av_R_equivalents 0.0148
_diffrn_reflns_av_sigmaI/netI 0.0230
_diffrn_reflns_limit_h_max 9
_diffrn_reflns_limit_h_min -1
_diffrn_reflns_limit_k_max 17
_diffrn_reflns_limit_k_min -1
_diffrn_reflns_limit_l_max 13
_diffrn_reflns_limit_l_min -13
_diffrn_reflns_number 2815
_diffrn_reflns_theta_full 25.00
_diffrn_reflns_theta_max 25.00
_diffrn_reflns_theta_min 2.35
_diffrn_standards_interval_count 97
_diffrn_standards_number 3
_exptl_absorpt_coefficient_mu 1.919
_exptl_absorpt_correction_T_max 0.9897
_exptl_absorpt_correction_T_min 0.7353
_exptl_absorpt_correction_type \y-scan
_exptl_crystal_colour colorless
_exptl_crystal_density_diffrn 1.937
_exptl_crystal_density_method 'not measured'
_exptl_crystal_description plate
_exptl_crystal_F_000 688
_exptl_crystal_size_max 0.7
_exptl_crystal_size_mid 0.2
_exptl_crystal_size_min 0.2
_refine_diff_density_max 0.633
_refine_diff_density_min -0.489
_refine_diff_density_rms 0.084
_refine_ls_extinction_coef 0.0080(5)
_refine_ls_extinction_expression Fc^*^=kFc[1+0.001xFc^2^\l^3^/sin(2\q)]^-1/4^
_refine_ls_extinction_method SHELXL
_refine_ls_goodness_of_fit_ref 1.035
_refine_ls_hydrogen_treatment constr
_refine_ls_matrix_type full
_refine_ls_number_parameters 179
_refine_ls_number_reflns 2091
_refine_ls_number_restraints 6
_refine_ls_restrained_S_all 1.033
_refine_ls_R_factor_all 0.0432
_refine_ls_R_factor_gt 0.0375
_refine_ls_shift/su_max 0.000
_refine_ls_shift/su_mean 0.000
_refine_ls_structure_factor_coef Fsqd
_refine_ls_weighting_details 'calc w=1/[\s^2^(Fo^2^)+(0.0206P)^2^+3.9005P] where P=(Fo^2^+2Fc^2^)/3'
_refine_ls_weighting_scheme calc
_refine_ls_wR_factor_gt 0.0820
_refine_ls_wR_factor_ref 0.0852
_reflns_number_gt 1839
_reflns_number_total 2091
_reflns_threshold_expression >2sigma(I)
_cod_data_source_file b511584a.txt
_cod_data_source_block 5
_cod_depositor_comments
;
The following automatic conversions were performed:
'_symmetry_cell_setting' value 'Monoclinic' changed to 'monoclinic'
according to '/home/saulius/struct/CIF-dictionaries/cif_core.dic'
dictionary named 'cif_core.dic' version 2.4.1 from 2010-06-29.

Automatic conversion script
Id: cif_fix_enum 1527 2010-12-29 10:47:43Z saulius 
;
_cod_original_sg_symbol_H-M P2(1)/n
_cod_database_code 7203116

loop_
_symmetry_equiv_pos_as_xyz
'x, y, z'
'-x+1/2, y+1/2, -z+1/2'
'-x, -y, -z'
'x-1/2, -y-1/2, z-1/2'

loop_
_atom_site_label
_atom_site_type_symbol
_atom_site_fract_x
_atom_site_fract_y
_atom_site_fract_z
_atom_site_U_iso_or_equiv
_atom_site_adp_type
_atom_site_occupancy
_atom_site_symmetry_multiplicity
_atom_site_calc_flag
_atom_site_refinement_flags
_atom_site_disorder_assembly
_atom_site_disorder_group
Ag Ag 0.05732(6) 0.78002(3) 0.13041(3) 0.06127(19) Uani 1 1 d . . .
N1 N 0.2521(5) 0.8380(2) 0.2830(3) 0.0410(8) Uani 1 1 d . . .
N2 N 0.2053(6) 0.7189(3) 0.4112(4) 0.0600(11) Uani 1 1 d . . .
H2A H 0.0995 0.7204 0.3710 0.073(18) Uiso 1 1 d R . .
H2B H 0.2272 0.6870 0.4782 0.050(14) Uiso 1 1 d R . .
N3 N 0.4603(5) 0.8065(3) 0.4697(3) 0.0411(8) Uani 1 1 d . . .
C1 C 0.3067(6) 0.7895(3) 0.3882(4) 0.0397(9) Uani 1 1 d . . .
C2 C 0.5611(6) 0.8779(3) 0.4462(4) 0.0451(10) Uani 1 1 d . . .
C3 C 0.7368(7) 0.8929(4) 0.5322(5) 0.0692(15) Uani 1 1 d . . .
H3A H 0.7206 0.8914 0.6154 0.104 Uiso 1 1 calc R . .
H3B H 0.7844 0.9526 0.5160 0.104 Uiso 1 1 calc R . .
H3C H 0.8181 0.8444 0.5205 0.104 Uiso 1 1 calc R . .
C4 C 0.5059(6) 0.9335(3) 0.3448(4) 0.0512(11) Uani 1 1 d . . .
H4A H 0.5723 0.9854 0.3318 0.061 Uiso 1 1 calc R . .
C5 C 0.3512(6) 0.9113(3) 0.2628(4) 0.0471(10) Uani 1 1 d . . .
C6 C 0.2869(9) 0.9663(4) 0.1484(5) 0.0755(17) Uani 1 1 d . . .
H6A H 0.1591 0.9691 0.1314 0.113 Uiso 1 1 calc R . .
H6B H 0.3255 0.9366 0.0811 0.113 Uiso 1 1 calc R . .
H6C H 0.3347 1.0284 0.1591 0.113 Uiso 1 1 calc R . .
Cl Cl 0.69504(18) 0.64977(10) 0.26805(15) 0.0680(4) Uani 1 1 d D . .
O1 O 0.5838(8) 0.7247(4) 0.2220(6) 0.1142(18) Uani 1 1 d . A .
O2 O 0.8674(6) 0.6487(6) 0.2447(10) 0.082(3) Uani 0.50 1 d PD A 1
O3 O 0.760(4) 0.642(2) 0.3948(5) 0.279(17) Uani 0.50 1 d PD A 1
O4 O 0.6151(15) 0.5624(4) 0.240(2) 0.152(8) Uani 0.50 1 d PD A 1
O2' O 0.704(3) 0.6128(11) 0.1532(6) 0.189(9) Uani 0.50 1 d PD A 2
O3' O 0.810(2) 0.7064(16) 0.352(2) 0.263(15) Uani 0.50 1 d PD A 2
O4' O 0.588(2) 0.6024(13) 0.3357(16) 0.156(7) Uani 0.50 1 d PD A 2
O5 O -0.2151(6) 0.8879(3) 0.1421(4) 0.0757(11) Uani 1 1 d . B 2
H5O1 H -0.2222 0.9522 0.1619 0.16(4) Uiso 1 1 d R . .
H5O2 H -0.2787 0.8406 0.1749 0.14(4) Uiso 1 1 d R . .

loop_
_atom_site_aniso_label
_atom_site_aniso_U_11
_atom_site_aniso_U_22
_atom_site_aniso_U_33
_atom_site_aniso_U_23
_atom_site_aniso_U_13
_atom_site_aniso_U_12
Ag 0.0633(3) 0.0641(3) 0.0451(2) -0.00541(18) -0.01476(17) -0.00491(19)
N1 0.0399(19) 0.0417(19) 0.0364(18) -0.0015(15) -0.0032(15) 0.0042(16)
N2 0.052(3) 0.065(3) 0.055(2) 0.016(2) -0.007(2) -0.016(2)
N3 0.0379(19) 0.046(2) 0.0354(18) -0.0031(15) -0.0014(15) 0.0020(16)
C1 0.039(2) 0.039(2) 0.038(2) -0.0031(18) 0.0022(17) 0.0003(18)
C2 0.037(2) 0.048(3) 0.047(2) -0.009(2) 0.0005(19) 0.0007(19)
C3 0.047(3) 0.073(4) 0.077(4) -0.010(3) -0.009(3) -0.009(3)
C4 0.051(3) 0.045(3) 0.055(3) -0.003(2) 0.007(2) -0.008(2)
C5 0.056(3) 0.041(2) 0.042(2) 0.0010(19) 0.007(2) 0.004(2)
C6 0.088(4) 0.068(4) 0.061(3) 0.021(3) -0.005(3) -0.005(3)
Cl 0.0543(7) 0.0582(8) 0.0942(11) 0.0100(7) 0.0217(7) 0.0060(6)
O1 0.119(4) 0.086(4) 0.133(5) 0.000(3) 0.015(4) 0.035(3)
O2 0.039(4) 0.063(5) 0.144(9) -0.005(5) 0.022(5) -0.003(4)
O3 0.27(3) 0.38(4) 0.146(16) 0.17(2) -0.046(17) -0.05(3)
O4 0.062(6) 0.049(6) 0.32(2) 0.037(10) -0.016(10) -0.003(5)
O2' 0.29(2) 0.158(14) 0.158(13) 0.036(11) 0.144(16) 0.122(16)
O3' 0.084(10) 0.23(2) 0.43(4) -0.13(2) -0.062(18) -0.031(13)
O4' 0.141(14) 0.154(14) 0.183(17) 0.034(12) 0.060(12) -0.059(12)
O5 0.078(3) 0.069(3) 0.083(3) -0.016(2) 0.022(2) 0.008(2)

loop_
_atom_type_symbol
_atom_type_description
_atom_type_scat_dispersion_real
_atom_type_scat_dispersion_imag
_atom_type_scat_source
C C 0.0033 0.0016 'International Tables Vol C Tables 4.2.6.8 and 6.1.1.4'
H H 0.0000 0.0000 'International Tables Vol C Tables 4.2.6.8 and 6.1.1.4'
N N 0.0061 0.0033 'International Tables Vol C Tables 4.2.6.8 and 6.1.1.4'
O O 0.0106 0.0060 'International Tables Vol C Tables 4.2.6.8 and 6.1.1.4'
Cl Cl 0.1484 0.1585 'International Tables Vol C Tables 4.2.6.8 and 6.1.1.4'
Ag Ag -0.8971 1.1015 'International Tables Vol C Tables 4.2.6.8 and 6.1.1.4'

loop_
_geom_angle_atom_site_label_1
_geom_angle_atom_site_label_2
_geom_angle_atom_site_label_3
_geom_angle
_geom_angle_site_symmetry_1
_geom_angle_site_symmetry_3
_geom_angle_publ_flag
N3 Ag N1 156.81(14) 4_575 . ?
C5 N1 C1 117.6(4) . . ?
C5 N1 Ag 119.2(3) . . ?
C1 N1 Ag 121.2(3) . . ?
C1 N2 H2A 114.6 . . ?
C1 N2 H2B 123.5 . . ?
H2A N2 H2B 117.8 . . ?
C2 N3 C1 117.6(4) . . ?
C2 N3 Ag 118.8(3) . 4_676 ?
C1 N3 Ag 123.4(3) . 4_676 ?
N2 C1 N1 117.9(4) . . ?
N2 C1 N3 118.0(4) . . ?
N1 C1 N3 124.0(4) . . ?
N3 C2 C4 120.7(4) . . ?
N3 C2 C3 117.6(4) . . ?
C4 C2 C3 121.7(5) . . ?
C2 C3 H3A 109.5 . . ?
C2 C3 H3B 109.5 . . ?
H3A C3 H3B 109.5 . . ?
C2 C3 H3C 109.5 . . ?
H3A C3 H3C 109.5 . . ?
H3B C3 H3C 109.5 . . ?
C2 C4 C5 119.3(4) . . ?
C2 C4 H4A 120.4 . . ?
C5 C4 H4A 120.4 . . ?
N1 C5 C4 120.6(4) . . ?
N1 C5 C6 117.2(4) . . ?
C4 C5 C6 122.2(5) . . ?
C5 C6 H6A 109.5 . . ?
C5 C6 H6B 109.5 . . ?
H6A C6 H6B 109.5 . . ?
C5 C6 H6C 109.5 . . ?
H6A C6 H6C 109.5 . . ?
H6B C6 H6C 109.5 . . ?
O4' Cl O1 100.7(9) . . ?
O4' Cl O4 53.9(9) . . ?
O1 Cl O4 113.4(5) . . ?
O4' Cl O3 63.1(12) . . ?
O1 Cl O3 119.3(13) . . ?
O4 Cl O3 102.1(13) . . ?
O4' Cl O3' 106.4(15) . . ?
O1 Cl O3' 93.0(10) . . ?
O4 Cl O3' 148.6(14) . . ?
O3 Cl O3' 47.9(14) . . ?
O4' Cl O2 141.1(9) . . ?
O1 Cl O2 117.9(5) . . ?
O4 Cl O2 109.5(8) . . ?
O3 Cl O2 91.9(14) . . ?
O3' Cl O2 68.9(10) . . ?
O4' Cl O2' 117.2(11) . . ?
O1 Cl O2' 95.7(6) . . ?
O4 Cl O2' 63.8(10) . . ?
O3 Cl O2' 144.8(15) . . ?
O3' Cl O2' 132.9(14) . . ?
O2 Cl O2' 66.1(8) . . ?
H5O1 O5 H5O2 122.7 . . ?

loop_
_geom_bond_atom_site_label_1
_geom_bond_atom_site_label_2
_geom_bond_distance
_geom_bond_site_symmetry_2
_geom_bond_publ_flag
Ag N3 2.175(3) 4_575 ?
Ag N1 2.179(3) . ?
Ag O5 2.623(4) . ?
N1 C5 1.341(6) . ?
N1 C1 1.351(5) . ?
N2 C1 1.332(6) . ?
N2 H2A 0.8413 . ?
N2 H2B 0.8613 . ?
N3 C2 1.339(6) . ?
N3 C1 1.352(5) . ?
N3 Ag 2.175(3) 4_676 ?
C2 C4 1.373(6) . ?
C2 C3 1.497(6) . ?
C3 H3A 0.9600 . ?
C3 H3B 0.9600 . ?
C3 H3C 0.9600 . ?
C4 C5 1.375(6) . ?
C4 H4A 0.9300 . ?
C5 C6 1.490(6) . ?
C6 H6A 0.9600 . ?
C6 H6B 0.9600 . ?
C6 H6C 0.9600 . ?
Cl O4' 1.3992(10) . ?
Cl O1 1.399(5) . ?
Cl O4 1.3995(11) . ?
Cl O3 1.3997(10) . ?
Cl O3' 1.3998(11) . ?
Cl O2 1.3999(10) . ?
Cl O2' 1.4002(10) . ?
O5 H5O1 0.9500 . ?
O5 H5O2 0.9500 . ?
